data_7054746
loop_
_publ_author_name
'Strianese, Maria'
'Mirra, Silvia'
'Bertolasi, Valerio'
'Milione, Stefano'
'Pellecchia, Claudio'

_publ_section_title
;
 Organometallic sulfur complexes: reactivity studies of hydrogen sulfide
 anion with cobaloximes
;
_journal_name_full 'New J. Chem.'
_journal_paper_doi 10.1039/C5NJ00206K
_journal_year 2015
_chemical_formula_moiety 'C20 H38 Co2 N8 O8 S3, K2, 4(H2 O)'
_chemical_formula_sum 'C20 H46 Co2 K2 N8 O12 S3'
_chemical_formula_weight 882.89
_chemical_name_systematic
;
 ?
;
_space_group_IT_number 2
_symmetry_cell_setting triclinic
_symmetry_space_group_name_Hall '-P 1'
_symmetry_space_group_name_H-M 'P -1'
_atom_sites_solution_hydrogens geom
_atom_sites_solution_primary direct
_atom_sites_solution_secondary difmap
_audit_creation_method SHELXL-97
_audit_update_record
;
2014-04-28 deposited with the CCDC.
2015-03-17 downloaded from the CCDC.
;
_cell_angle_alpha 95.3842(7)
_cell_angle_beta 108.6656(7)
_cell_angle_gamma 97.8766(8)
_cell_formula_units_Z 2
_cell_length_a 10.7251(2)
_cell_length_b 11.4534(2)
_cell_length_c 16.0740(3)
_cell_measurement_reflns_used 27696
_cell_measurement_temperature 295
_cell_measurement_theta_max 30.00
_cell_measurement_theta_min 3.30
_cell_volume 1832.96(6)
_computing_cell_refinement 'Denzo-SMN (Otwinowski & Minor, 1997)'
_computing_data_collection 'COLLECT (Nonius, 1998)'
_computing_data_reduction 'Denzo-SMN (Otwinowski & Minor, 1997)'
_computing_molecular_graphics 'ORTEPIII (Burnett & Johnson, 1996)'
_computing_publication_material 'SHELXL-97 (Sheldrick, 1997), PARST (Nardelli, 1995)'
_computing_structure_refinement 'SHELXL-97 (Sheldrick, 1997)'
_computing_structure_solution 'SIR97 (Altomare et al., 1999)'
_diffrn_ambient_temperature 295
_diffrn_measured_fraction_theta_full 0.986
_diffrn_measured_fraction_theta_max 0.986
_diffrn_measurement_device_type 'Nonius Kappa CCD'
_diffrn_measurement_method '\f scans and \w scans'
_diffrn_radiation_monochromator graphite
_diffrn_radiation_source 'fine-focus sealed tube'
_diffrn_radiation_type MoK\a
_diffrn_radiation_wavelength 0.71073
_diffrn_reflns_av_R_equivalents 0.0370
_diffrn_reflns_av_sigmaI/netI 0.0380
_diffrn_reflns_limit_h_max 14
_diffrn_reflns_limit_h_min -15
_diffrn_reflns_limit_k_max 16
_diffrn_reflns_limit_k_min -16
_diffrn_reflns_limit_l_max 22
_diffrn_reflns_limit_l_min -21
_diffrn_reflns_number 27696
_diffrn_reflns_theta_full 29.99
_diffrn_reflns_theta_max 29.99
_diffrn_reflns_theta_min 3.30
_exptl_absorpt_coefficient_mu 1.366
_exptl_absorpt_correction_T_max 0.675
_exptl_absorpt_correction_T_min 0.574
_exptl_absorpt_correction_type multi-scan
_exptl_absorpt_process_details 'SORTAV (Blessing, Acta Cryst., 1995, A51, 33)'
_exptl_crystal_colour brown
_exptl_crystal_density_diffrn 1.600
_exptl_crystal_density_method 'not measured'
_exptl_crystal_description prismatic
_exptl_crystal_F_000 916
_exptl_crystal_size_max 0.45
_exptl_crystal_size_mid 0.40
_exptl_crystal_size_min 0.35
_refine_diff_density_max 0.743
_refine_diff_density_min -0.690
_refine_diff_density_rms 0.118
_refine_ls_extinction_method none
_refine_ls_goodness_of_fit_ref 1.047
_refine_ls_hydrogen_treatment mixed
_refine_ls_matrix_type full
_refine_ls_number_parameters 466
_refine_ls_number_reflns 10526
_refine_ls_number_restraints 0
_refine_ls_restrained_S_all 1.047
_refine_ls_R_factor_all 0.0490
_refine_ls_R_factor_gt 0.0355
_refine_ls_shift/su_max 0.001
_refine_ls_shift/su_mean 0.000
_refine_ls_structure_factor_coef Fsqd
_refine_ls_weighting_details 'calc w=1/[\s^2^(Fo^2^)+(0.0478P)^2^+0.6477P] where P=(Fo^2^+2Fc^2^)/3'
_refine_ls_weighting_scheme calc
_refine_ls_wR_factor_gt 0.0920
_refine_ls_wR_factor_ref 0.0971
_reflns_number_gt 8614
_reflns_number_total 10526
_reflns_threshold_expression 'I >2sigma(I)'
_cod_data_source_file c5nj00206k2.cif
_cod_data_source_block Co2S3
_cod_depositor_comments
;
The following automatic conversions were performed:

'_symmetry_cell_setting' value 'Triclinic' changed to 'triclinic'
according to
/usr/data/users/saulius/crontab/automatic-downloads/rss-feeds/RSC/lib/dictionaries/cif_core.dic
dictionary named 'cif_core.dic' version 2.4.2 from 2011-04-26.

Automatic conversion script
Id: cif_fix_values 3105 2015-03-04 15:46:00Z robertas 
;
_cod_original_cell_volume 1832.95(6)
_cod_original_sg_symbol_H-M P-1
_cod_database_code 7054746

loop_
_symmetry_equiv_pos_as_xyz
'x, y, z'
'-x, -y, -z'

loop_
_atom_site_label
_atom_site_type_symbol
_atom_site_fract_x
_atom_site_fract_y
_atom_site_fract_z
_atom_site_U_iso_or_equiv
_atom_site_adp_type
_atom_site_occupancy
_atom_site_symmetry_multiplicity
_atom_site_calc_flag
_atom_site_refinement_flags
Co1 Co 0.52684(2) 0.372402(19) 0.717249(14) 0.02355(6) Uani 1 1 d .
N1 N 0.62454(14) 0.32039(14) 0.82059(10) 0.0303(3) Uani 1 1 d .
O1 O 0.65630(14) 0.38431(14) 0.90218(8) 0.0402(3) Uani 1 1 d .
C1 C 0.65112(19) 0.21403(18) 0.81252(13) 0.0363(4) Uani 1 1 d .
C2 C 0.60049(19) 0.15508(17) 0.72075(14) 0.0359(4) Uani 1 1 d .
N2 N 0.53959(15) 0.22262(13) 0.66605(10) 0.0300(3) Uani 1 1 d .
O2 O 0.48748(14) 0.18342(13) 0.57752(9) 0.0396(3) Uani 1 1 d .
N3 N 0.51793(15) 0.52532(13) 0.76623(10) 0.0293(3) Uani 1 1 d .
O3 O 0.56955(15) 0.56683(13) 0.85474(9) 0.0406(3) Uani 1 1 d .
H3O H 0.619(3) 0.494(3) 0.883(2) 0.088(10) Uiso 1 1 d .
C3 C 0.46358(19) 0.59543(16) 0.71219(14) 0.0339(4) Uani 1 1 d .
C4 C 0.40972(18) 0.53644(18) 0.62028(13) 0.0348(4) Uani 1 1 d .
N4 N 0.43025(15) 0.42715(14) 0.61309(10) 0.0305(3) Uani 1 1 d .
O4 O 0.38501(15) 0.36118(16) 0.53068(9) 0.0434(3) Uani 1 1 d .
H4O H 0.411(3) 0.296(3) 0.5400(19) 0.058(8) Uiso 1 1 d .
C5 C 0.7220(3) 0.1562(3) 0.88947(18) 0.0591(7) Uani 1 1 d .
H5A H 0.7893 0.2149 0.9333 0.089 Uiso 1 1 calc R
H5B H 0.7632 0.0952 0.8695 0.089 Uiso 1 1 calc R
H5C H 0.6589 0.1214 0.9151 0.089 Uiso 1 1 calc R
C6 C 0.6134(3) 0.0305(2) 0.6923(2) 0.0556(6) Uani 1 1 d .
H6A H 0.5560 0.0045 0.6319 0.083 Uiso 1 1 calc R
H6B H 0.5880 -0.0213 0.7300 0.083 Uiso 1 1 calc R
H6C H 0.7044 0.0282 0.6966 0.083 Uiso 1 1 calc R
C7 C 0.4579(3) 0.72176(19) 0.74089(19) 0.0545(6) Uani 1 1 d .
H7A H 0.3855 0.7239 0.7636 0.082 Uiso 1 1 calc R
H7B H 0.4439 0.7646 0.6911 0.082 Uiso 1 1 calc R
H7C H 0.5405 0.7580 0.7865 0.082 Uiso 1 1 calc R
C8 C 0.3410(3) 0.5937(3) 0.54275(17) 0.0576(7) Uani 1 1 d .
H8A H 0.4049 0.6260 0.5168 0.086 Uiso 1 1 calc R
H8B H 0.3015 0.6566 0.5621 0.086 Uiso 1 1 calc R
H8C H 0.2726 0.5354 0.4994 0.086 Uiso 1 1 calc R
C9 C 0.70102(19) 0.44473(19) 0.70059(13) 0.0377(4) Uani 1 1 d .
H9A H 0.7368 0.3805 0.6777 0.045 Uiso 1 1 calc R
H9B H 0.6795 0.4964 0.6554 0.045 Uiso 1 1 calc R
C10 C 0.8103(2) 0.5156(2) 0.78174(17) 0.0525(6) Uani 1 1 d .
H10A H 0.7758 0.5775 0.8072 0.079 Uiso 1 1 calc R
H10B H 0.8836 0.5504 0.7648 0.079 Uiso 1 1 calc R
H10C H 0.8408 0.4637 0.8246 0.079 Uiso 1 1 calc R
S1 S 0.32120(4) 0.29159(4) 0.73552(3) 0.02947(9) Uani 1 1 d .
S2 S 0.35511(5) 0.17020(4) 0.82388(3) 0.03379(10) Uani 1 1 d .
S3 S 0.30191(5) -0.00243(4) 0.76153(3) 0.03296(10) Uani 1 1 d .
Co2 Co 0.08015(2) -0.07800(2) 0.753629(16) 0.02919(7) Uani 1 1 d .
N5 N 0.12741(17) -0.22839(14) 0.77188(12) 0.0391(4) Uani 1 1 d .
O5 O 0.18074(18) -0.25726(15) 0.85404(11) 0.0536(4) Uani 1 1 d .
C11 C 0.1010(2) -0.30526(17) 0.70076(16) 0.0414(5) Uani 1 1 d .
C12 C 0.0475(2) -0.25528(17) 0.61907(15) 0.0395(4) Uani 1 1 d .
N6 N 0.03582(15) -0.14430(13) 0.63484(11) 0.0335(3) Uani 1 1 d .
O6 O -0.00994(15) -0.08369(13) 0.56645(9) 0.0413(3) Uani 1 1 d .
N7 N 0.12151(16) -0.00922(15) 0.87184(11) 0.0363(3) Uani 1 1 d .
O7 O 0.18002(19) -0.06411(17) 0.94236(10) 0.0554(4) Uani 1 1 d .
H7O H 0.177(3) -0.146(3) 0.911(2) 0.088(11) Uiso 1 1 d .
C13 C 0.0981(2) 0.09721(18) 0.88683(13) 0.0372(4) Uani 1 1 d .
C14 C 0.03866(18) 0.14357(16) 0.80368(13) 0.0339(4) Uani 1 1 d .
N8 N 0.02326(15) 0.06781(13) 0.73479(10) 0.0313(3) Uani 1 1 d .
O8 O -0.03002(15) 0.09945(13) 0.65233(10) 0.0411(3) Uani 1 1 d .
H8O H -0.022(3) 0.029(3) 0.612(2) 0.094(11) Uiso 1 1 d .
C15 C 0.1209(3) -0.43210(19) 0.7032(2) 0.0593(7) Uani 1 1 d .
H15A H 0.1711 -0.4416 0.7627 0.089 Uiso 1 1 calc R
H15B H 0.1689 -0.4522 0.6643 0.089 Uiso 1 1 calc R
H15C H 0.0355 -0.4837 0.6843 0.089 Uiso 1 1 calc R
C16 C 0.0048(3) -0.3209(2) 0.52704(18) 0.0575(6) Uani 1 1 d .
H16A H -0.0902 -0.3279 0.4997 0.086 Uiso 1 1 calc R
H16B H 0.0278 -0.3989 0.5292 0.086 Uiso 1 1 calc R
H16C H 0.0493 -0.2780 0.4930 0.086 Uiso 1 1 calc R
C17 C 0.1280(3) 0.1633(3) 0.97751(16) 0.0570(6) Uani 1 1 d .
H17A H 0.0477 0.1563 0.9925 0.086 Uiso 1 1 calc R
H17B H 0.1612 0.2459 0.9786 0.086 Uiso 1 1 calc R
H17C H 0.1941 0.1303 1.0198 0.086 Uiso 1 1 calc R
C18 C 0.0003(2) 0.26358(18) 0.79704(17) 0.0461(5) Uani 1 1 d .
H18A H 0.0505 0.3079 0.7668 0.069 Uiso 1 1 calc R
H18B H 0.0193 0.3054 0.8556 0.069 Uiso 1 1 calc R
H18C H -0.0935 0.2547 0.7645 0.069 Uiso 1 1 calc R
C19 C -0.1041(2) -0.14731(19) 0.75805(17) 0.0461(5) Uani 1 1 d .
H19A H -0.0912 -0.2045 0.7995 0.055 Uiso 1 1 calc R
H19B H -0.1378 -0.0830 0.7828 0.055 Uiso 1 1 calc R
C20 C -0.2107(3) -0.2070(3) 0.6740(2) 0.0675(8) Uani 1 1 d .
H20A H -0.2250 -0.1525 0.6313 0.101 Uiso 1 1 calc R
H20B H -0.2921 -0.2310 0.6856 0.101 Uiso 1 1 calc R
H20C H -0.1835 -0.2758 0.6510 0.101 Uiso 1 1 calc R
K1 K 0.23332(5) 0.07016(5) 0.56831(3) 0.04668(12) Uani 1 1 d .
K2 K 0.53705(6) 0.32521(4) 1.02785(4) 0.05460(14) Uani 1 1 d .
O1W O 0.3316(2) 0.44207(18) 0.92673(14) 0.0595(5) Uani 1 1 d .
H11W H 0.315(3) 0.415(3) 0.876(3) 0.083(11) Uiso 1 1 d .
H12W H 0.265(3) 0.453(3) 0.930(2) 0.072(11) Uiso 1 1 d .
O2W O 0.4805(3) 0.10178(18) 1.06083(15) 0.0872(7) Uani 1 1 d .
H21W H 0.5772 0.1111 1.0669 0.131 Uiso 1 1 d .
H22W H 0.4241 0.0612 1.0163 0.131 Uiso 1 1 d .
O3W O 0.2861(3) -0.1268(2) 0.47801(15) 0.0679(5) Uani 1 1 d .
H31W H 0.214(5) -0.148(4) 0.429(4) 0.140(19) Uiso 1 1 d .
H32W H 0.360(5) -0.128(4) 0.480(3) 0.120(17) Uiso 1 1 d .
O4W O 0.1122(3) 0.5357(4) 0.9544(3) 0.1581(17) Uani 1 1 d .
H41W H 0.1071 0.4638 0.9838 0.237 Uiso 1 1 d .
H42W H 0.0851 0.5329 0.8841 0.237 Uiso 1 1 d .

loop_
_atom_site_aniso_label
_atom_site_aniso_U_11
_atom_site_aniso_U_22
_atom_site_aniso_U_33
_atom_site_aniso_U_23
_atom_site_aniso_U_13
_atom_site_aniso_U_12
Co1 0.02597(11) 0.02332(11) 0.02268(11) 0.00449(8) 0.00863(8) 0.00699(8)
N1 0.0279(7) 0.0370(8) 0.0259(7) 0.0083(6) 0.0079(6) 0.0057(6)
O1 0.0416(7) 0.0508(8) 0.0235(6) 0.0038(6) 0.0064(5) 0.0052(6)
C1 0.0325(9) 0.0405(10) 0.0416(10) 0.0186(8) 0.0138(8) 0.0140(8)
C2 0.0357(9) 0.0310(9) 0.0483(11) 0.0104(8) 0.0197(8) 0.0130(7)
N2 0.0299(7) 0.0291(7) 0.0327(8) 0.0025(6) 0.0121(6) 0.0088(6)
O2 0.0451(8) 0.0400(7) 0.0328(7) -0.0062(6) 0.0137(6) 0.0106(6)
N3 0.0329(7) 0.0262(7) 0.0311(7) 0.0012(6) 0.0156(6) 0.0038(6)
O3 0.0491(8) 0.0370(7) 0.0328(7) -0.0064(6) 0.0147(6) 0.0037(6)
C3 0.0366(9) 0.0267(8) 0.0464(10) 0.0082(7) 0.0235(8) 0.0081(7)
C4 0.0346(9) 0.0395(10) 0.0408(10) 0.0196(8) 0.0193(8) 0.0160(8)
N4 0.0304(7) 0.0371(8) 0.0260(7) 0.0064(6) 0.0105(6) 0.0098(6)
O4 0.0487(8) 0.0551(9) 0.0240(6) 0.0027(6) 0.0070(6) 0.0168(7)
C5 0.0572(14) 0.0725(17) 0.0581(15) 0.0386(13) 0.0173(12) 0.0320(13)
C6 0.0657(15) 0.0332(11) 0.0796(17) 0.0136(11) 0.0325(13) 0.0246(10)
C7 0.0636(14) 0.0284(10) 0.0811(18) 0.0100(10) 0.0340(13) 0.0155(10)
C8 0.0622(14) 0.0710(16) 0.0591(14) 0.0415(13) 0.0279(12) 0.0374(13)
C9 0.0331(9) 0.0452(11) 0.0403(10) 0.0098(8) 0.0191(8) 0.0063(8)
C10 0.0379(11) 0.0549(14) 0.0636(15) 0.0067(11) 0.0202(11) -0.0007(10)
S1 0.0288(2) 0.0262(2) 0.0352(2) 0.00511(16) 0.01252(17) 0.00594(15)
S2 0.0393(2) 0.0326(2) 0.0264(2) 0.00473(17) 0.00977(18) -0.00102(18)
S3 0.0356(2) 0.0272(2) 0.0399(2) 0.00895(18) 0.01541(19) 0.00928(17)
Co2 0.03354(13) 0.02276(12) 0.03340(13) 0.00802(9) 0.01148(10) 0.00897(9)
N5 0.0426(9) 0.0308(8) 0.0528(10) 0.0183(7) 0.0217(8) 0.0144(7)
O5 0.0702(11) 0.0450(9) 0.0565(10) 0.0293(8) 0.0238(8) 0.0259(8)
C11 0.0407(10) 0.0242(9) 0.0662(14) 0.0083(9) 0.0257(10) 0.0084(7)
C12 0.0355(9) 0.0296(9) 0.0542(12) -0.0024(8) 0.0195(9) 0.0034(7)
N6 0.0338(8) 0.0274(7) 0.0369(8) 0.0032(6) 0.0097(6) 0.0046(6)
O6 0.0468(8) 0.0387(7) 0.0327(7) 0.0048(6) 0.0053(6) 0.0087(6)
N7 0.0401(8) 0.0396(9) 0.0337(8) 0.0130(7) 0.0142(7) 0.0128(7)
O7 0.0786(12) 0.0599(10) 0.0357(8) 0.0232(7) 0.0186(8) 0.0299(9)
C13 0.0382(10) 0.0378(10) 0.0368(10) 0.0034(8) 0.0140(8) 0.0089(8)
C14 0.0304(8) 0.0276(8) 0.0435(10) 0.0031(7) 0.0118(8) 0.0079(7)
N8 0.0313(7) 0.0271(7) 0.0338(8) 0.0077(6) 0.0063(6) 0.0087(6)
O8 0.0458(8) 0.0347(7) 0.0367(7) 0.0103(6) 0.0011(6) 0.0143(6)
C15 0.0685(15) 0.0275(10) 0.098(2) 0.0153(11) 0.0452(15) 0.0178(10)
C16 0.0606(14) 0.0422(12) 0.0624(15) -0.0160(11) 0.0189(12) 0.0052(10)
C17 0.0666(16) 0.0634(15) 0.0409(12) -0.0030(11) 0.0185(11) 0.0175(12)
C18 0.0449(11) 0.0307(10) 0.0613(14) 0.0012(9) 0.0146(10) 0.0137(8)
C19 0.0404(11) 0.0331(10) 0.0690(15) 0.0084(10) 0.0235(10) 0.0075(8)
C20 0.0432(13) 0.0665(17) 0.090(2) -0.0103(15) 0.0275(14) 0.0014(12)
K1 0.0428(2) 0.0562(3) 0.0339(2) 0.00343(19) 0.00735(18) 0.0010(2)
K2 0.0876(4) 0.0362(2) 0.0474(3) 0.0027(2) 0.0361(3) 0.0056(2)
O1W 0.0671(13) 0.0547(11) 0.0522(11) -0.0118(8) 0.0218(10) 0.0044(9)
O2W 0.126(2) 0.0490(11) 0.0732(14) 0.0093(10) 0.0178(13) 0.0097(12)
O3W 0.0688(14) 0.0820(14) 0.0595(12) 0.0087(10) 0.0240(11) 0.0303(12)
O4W 0.0708(17) 0.202(4) 0.144(3) -0.078(3) -0.0176(17) 0.036(2)

loop_
_atom_type_symbol
_atom_type_description
_atom_type_scat_dispersion_real
_atom_type_scat_dispersion_imag
_atom_type_scat_source
Co Co 0.3494 0.9721 'International Tables Vol C Tables 4.2.6.8 and 6.1.1.4'
C C 0.0033 0.0016 'International Tables Vol C Tables 4.2.6.8 and 6.1.1.4'
H H 0.0000 0.0000 'International Tables Vol C Tables 4.2.6.8 and 6.1.1.4'
N N 0.0061 0.0033 'International Tables Vol C Tables 4.2.6.8 and 6.1.1.4'
O O 0.0106 0.0060 'International Tables Vol C Tables 4.2.6.8 and 6.1.1.4'
S S 0.1246 0.1234 'International Tables Vol C Tables 4.2.6.8 and 6.1.1.4'
K K 0.2009 0.2494 'International Tables Vol C Tables 4.2.6.8 and 6.1.1.4'

loop_
_geom_angle_atom_site_label_1
_geom_angle_atom_site_label_2
_geom_angle_atom_site_label_3
_geom_angle
_geom_angle_site_symmetry_1
_geom_angle_site_symmetry_3
N1 Co1 N2 82.07(7) . .
N1 Co1 N3 98.84(7) . .
N2 Co1 N3 177.84(7) . .
N1 Co1 N4 179.07(7) . .
N2 Co1 N4 98.41(7) . .
N3 Co1 N4 80.64(7) . .
N1 Co1 C9 89.92(7) . .
N2 Co1 C9 89.95(8) . .
N3 Co1 C9 88.09(8) . .
N4 Co1 C9 89.29(7) . .
N1 Co1 S1 91.09(5) . .
N2 Co1 S1 90.95(5) . .
N3 Co1 S1 90.98(5) . .
N4 Co1 S1 89.70(5) . .
C9 Co1 S1 178.73(6) . .
C1 N1 O1 120.27(15) . .
C1 N1 Co1 116.75(13) . .
O1 N1 Co1 122.68(12) . .
N1 O1 K2 124.29(11) . .
N1 O1 H3O 103.2(14) . .
K2 O1 H3O 103.3(14) . .
N1 C1 C2 112.79(16) . .
N1 C1 C5 123.5(2) . .
C2 C1 C5 123.67(19) . .
N2 C2 C1 112.17(16) . .
N2 C2 C6 123.5(2) . .
C1 C2 C6 124.32(19) . .
C2 N2 O2 120.59(15) . .
C2 N2 Co1 116.16(13) . .
O2 N2 Co1 123.24(11) . .
C2 N2 K1 104.60(12) . .
O2 N2 K1 56.98(8) . .
Co1 N2 K1 108.03(6) . .
N2 O2 K1 99.10(10) . .
C3 N3 O3 118.80(15) . .
C3 N3 Co1 117.75(13) . .
O3 N3 Co1 123.40(12) . .
N3 O3 K2 132.52(11) . 2_667
N3 O3 H3O 103.2(17) . .
K2 O3 H3O 110.1(17) 2_667 .
N3 C3 C4 111.98(16) . .
N3 C3 C7 123.7(2) . .
C4 C3 C7 124.32(19) . .
N4 C4 C3 112.02(15) . .
N4 C4 C8 123.3(2) . .
C3 C4 C8 124.72(19) . .
C4 N4 O4 118.36(15) . .
C4 N4 Co1 117.41(13) . .
O4 N4 Co1 124.18(12) . .
N4 O4 H4O 103.7(19) . .
C1 C5 H5A 109.5 . .
C1 C5 H5B 109.5 . .
H5A C5 H5B 109.5 . .
C1 C5 H5C 109.5 . .
H5A C5 H5C 109.5 . .
H5B C5 H5C 109.5 . .
C2 C6 H6A 109.5 . .
C2 C6 H6B 109.5 . .
H6A C6 H6B 109.5 . .
C2 C6 H6C 109.5 . .
H6A C6 H6C 109.5 . .
H6B C6 H6C 109.5 . .
C3 C7 H7A 109.5 . .
C3 C7 H7B 109.5 . .
H7A C7 H7B 109.5 . .
C3 C7 H7C 109.5 . .
H7A C7 H7C 109.5 . .
H7B C7 H7C 109.5 . .
C4 C8 H8A 109.5 . .
C4 C8 H8B 109.5 . .
H8A C8 H8B 109.5 . .
C4 C8 H8C 109.5 . .
H8A C8 H8C 109.5 . .
H8B C8 H8C 109.5 . .
C10 C9 Co1 117.09(14) . .
C10 C9 H9A 108.0 . .
Co1 C9 H9A 108.0 . .
C10 C9 H9B 108.0 . .
Co1 C9 H9B 108.0 . .
H9A C9 H9B 107.3 . .
C9 C10 H10A 109.5 . .
C9 C10 H10B 109.5 . .
H10A C10 H10B 109.5 . .
C9 C10 H10C 109.5 . .
H10A C10 H10C 109.5 . .
H10B C10 H10C 109.5 . .
S2 S1 Co1 109.63(2) . .
S2 S1 K1 89.66(2) . .
Co1 S1 K1 95.643(17) . .
S3 S2 S1 112.49(3) . .
S3 S2 K2 138.82(2) . .
S1 S2 K2 107.44(2) . .
S2 S3 Co2 109.11(2) . .
S2 S3 K1 94.00(2) . .
Co2 S3 K1 97.837(18) . .
N6 Co2 N8 98.14(7) . .
N6 Co2 N7 178.63(7) . .
N8 Co2 N7 80.61(7) . .
N6 Co2 N5 81.61(7) . .
N8 Co2 N5 176.77(7) . .
N7 Co2 N5 99.60(7) . .
N6 Co2 C19 92.76(9) . .
N8 Co2 C19 89.51(8) . .
N7 Co2 C19 86.68(9) . .
N5 Co2 C19 87.29(8) . .
N6 Co2 S3 91.16(5) . .
N8 Co2 S3 93.30(5) . .
N7 Co2 S3 89.48(5) . .
N5 Co2 S3 89.92(5) . .
C19 Co2 S3 174.82(7) . .
C11 N5 O5 121.52(17) . .
C11 N5 Co2 116.20(14) . .
O5 N5 Co2 122.24(14) . .
N5 O5 K2 136.97(12) . 2_657
N5 C11 C12 112.78(17) . .
N5 C11 C15 123.3(2) . .
C12 C11 C15 123.9(2) . .
N6 C12 C11 112.03(18) . .
N6 C12 C16 122.1(2) . .
C11 C12 C16 125.83(19) . .
C12 N6 O6 119.75(17) . .
C12 N6 Co2 117.14(14) . .
O6 N6 Co2 123.09(11) . .
N6 O6 K1 142.08(11) . 2_556
N6 O6 K1 102.89(10) . .
K1 O6 K1 114.86(5) 2_556 .
N6 O6 H8O 101.8(14) . .
K1 O6 H8O 88.9(14) 2_556 .
K1 O6 H8O 79.6(14) . .
C13 N7 O7 118.79(17) . .
C13 N7 Co2 118.12(13) . .
O7 N7 Co2 123.03(13) . .
N7 O7 H7O 100.6(19) . .
N7 C13 C14 111.39(17) . .
N7 C13 C17 123.8(2) . .
C14 C13 C17 124.79(19) . .
N8 C14 C13 111.99(16) . .
N8 C14 C18 122.72(19) . .
C13 C14 C18 125.29(18) . .
C14 N8 O8 118.51(15) . .
C14 N8 Co2 117.86(13) . .
O8 N8 Co2 123.60(12) . .
N8 O8 H8O 102(2) . .
C11 C15 H15A 109.5 . .
C11 C15 H15B 109.5 . .
H15A C15 H15B 109.5 . .
C11 C15 H15C 109.5 . .
H15A C15 H15C 109.5 . .
H15B C15 H15C 109.5 . .
C12 C16 H16A 109.5 . .
C12 C16 H16B 109.5 . .
H16A C16 H16B 109.5 . .
C12 C16 H16C 109.5 . .
H16A C16 H16C 109.5 . .
H16B C16 H16C 109.5 . .
C13 C17 H17A 109.5 . .
C13 C17 H17B 109.5 . .
H17A C17 H17B 109.5 . .
C13 C17 H17C 109.5 . .
H17A C17 H17C 109.5 . .
H17B C17 H17C 109.5 . .
C14 C18 H18A 109.5 . .
C14 C18 H18B 109.5 . .
H18A C18 H18B 109.5 . .
C14 C18 H18C 109.5 . .
H18A C18 H18C 109.5 . .
H18B C18 H18C 109.5 . .
C20 C19 Co2 118.73(18) . .
C20 C19 H19A 107.6 . .
Co2 C19 H19A 107.6 . .
C20 C19 H19B 107.6 . .
Co2 C19 H19B 107.6 . .
H19A C19 H19B 107.1 . .
C19 C20 H20A 109.5 . .
C19 C20 H20B 109.5 . .
H20A C20 H20B 109.5 . .
C19 C20 H20C 109.5 . .
H20A C20 H20C 109.5 . .
H20B C20 H20C 109.5 . .
O6 K1 O3W 93.60(6) 2_556 .
O6 K1 O2 122.01(5) 2_556 .
O3W K1 O2 85.65(7) . .
O6 K1 O6 65.14(5) 2_556 .
O3W K1 O6 87.08(7) . .
O2 K1 O6 170.11(5) . .
O6 K1 S3 136.62(4) 2_556 .
O3W K1 S3 100.43(5) . .
O2 K1 S3 99.99(3) . .
O6 K1 S3 74.76(3) . .
O6 K1 N2 138.49(4) 2_556 .
O3W K1 N2 100.42(6) . .
O2 K1 N2 23.92(4) . .
O6 K1 N2 153.51(4) . .
S3 K1 N2 78.89(3) . .
O6 K1 S1 114.29(4) 2_556 .
O3W K1 S1 151.55(6) . .
O2 K1 S1 75.11(3) . .
O6 K1 S1 109.04(3) . .
S3 K1 S1 63.550(14) . .
N2 K1 S1 55.10(3) . .
O6 K1 K1 34.06(3) 2_556 2_556
O3W K1 K1 90.24(6) . 2_556
O2 K1 K1 155.46(4) . 2_556
O6 K1 K1 31.08(3) . 2_556
S3 K1 K1 104.553(19) . 2_556
N2 K1 K1 168.10(3) . 2_556
S1 K1 K1 115.81(2) . 2_556
O6 K1 H8O 65.4(7) 2_556 .
O3W K1 H8O 115.4(7) . .
O2 K1 H8O 158.1(7) . .
O6 K1 H8O 28.4(7) . .
S3 K1 H8O 71.5(7) . .
N2 K1 H8O 136.6(7) . .
S1 K1 H8O 83.1(7) . .
K1 K1 H8O 38.8(7) 2_556 .
O2W K2 O1W 153.60(7) . 2_667
O2W K2 O3 96.27(7) . 2_667
O1W K2 O3 74.05(6) 2_667 2_667
O2W K2 O1 123.90(7) . .
O1W K2 O1 70.25(6) 2_667 .
O3 K2 O1 139.77(5) 2_667 .
O2W K2 O1W 121.36(7) . .
O1W K2 O1W 79.87(7) 2_667 .
O3 K2 O1W 72.64(6) 2_667 .
O1 K2 O1W 83.28(6) . .
O2W K2 O5 73.36(7) . 2_657
O1W K2 O5 85.94(6) 2_667 2_657
O3 K2 O5 107.28(5) 2_667 2_657
O1 K2 O5 88.26(4) . 2_657
O1W K2 O5 165.28(6) . 2_657
O2W K2 S2 76.39(5) . .
O1W K2 S2 129.42(5) 2_667 .
O3 K2 S2 125.01(4) 2_667 .
O1 K2 S2 69.29(3) . .
O1W K2 S2 66.49(4) . .
O5 K2 S2 121.44(4) 2_657 .
O2W K2 K2 156.68(7) . 2_667
O1W K2 K2 40.91(5) 2_667 2_667
O3 K2 K2 68.03(4) 2_667 2_667
O1 K2 K2 72.93(3) . 2_667
O1W K2 K2 38.96(4) . 2_667
O5 K2 K2 126.74(4) 2_657 2_667
S2 K2 K2 98.06(2) . 2_667
O2W K2 H21W 21.59(6) . .
O1W K2 H21W 139.42(5) 2_667 .
O3 K2 H21W 109.60(4) 2_667 .
O1 K2 H21W 109.46(4) . .
O1W K2 H21W 140.59(5) . .
O5 K2 H21W 53.88(3) 2_657 .
S2 K2 H21W 82.992(15) . .
K2 K2 H21W 177.61(3) 2_667 .
O2W K2 H22W 14.67(5) . .
O1W K2 H22W 168.27(5) 2_667 .
O3 K2 H22W 101.88(4) 2_667 .
O1 K2 H22W 116.61(3) . .
O1W K2 H22W 109.73(5) . .
O5 K2 H22W 84.83(3) 2_657 .
S2 K2 H22W 62.018(12) . .
K2 K2 H22W 148.21(3) 2_667 .
H21W K2 H22W 30.968(6) . .
K2 O1W K2 100.13(7) 2_667 .
K2 O1W H11W 115(3) 2_667 .
K2 O1W H11W 106(2) . .
K2 O1W H12W 97(3) 2_667 .
K2 O1W H12W 133(3) . .
H11W O1W H12W 105(4) . .
K2 O2W H21W 76.71(12) . .
K2 O2W H22W 109.52(17) . .
H21W O2W H22W 119.4(3) . .
K1 O3W H31W 104(3) . .
K1 O3W H32W 119(3) . .
H31W O3W H32W 125(4) . .
H41W O4W H42W 123.6(3) . .

loop_
_geom_bond_atom_site_label_1
_geom_bond_atom_site_label_2
_geom_bond_distance
_geom_bond_site_symmetry_2
Co1 N1 1.8587(14) .
Co1 N2 1.8736(15) .
Co1 N3 1.8793(14) .
Co1 N4 1.8800(15) .
Co1 C9 2.0458(19) .
Co1 S1 2.3902(5) .
N1 C1 1.293(2) .
N1 O1 1.356(2) .
O1 K2 2.8013(15) .
O1 H3O 1.40(4) .
C1 C2 1.458(3) .
C1 C5 1.495(3) .
C2 N2 1.303(2) .
C2 C6 1.496(3) .
N2 O2 1.357(2) .
N2 K1 3.3041(16) .
O2 K1 2.8057(16) .
N3 C3 1.294(2) .
N3 O3 1.361(2) .
O3 K2 2.7799(15) 2_667
O3 H3O 1.11(4) .
C3 C4 1.460(3) .
C3 C7 1.492(3) .
C4 N4 1.301(2) .
C4 C8 1.491(3) .
N4 O4 1.364(2) .
O4 H4O 0.85(3) .
C5 H5A 0.9600 .
C5 H5B 0.9600 .
C5 H5C 0.9600 .
C6 H6A 0.9600 .
C6 H6B 0.9600 .
C6 H6C 0.9600 .
C7 H7A 0.9600 .
C7 H7B 0.9600 .
C7 H7C 0.9600 .
C8 H8A 0.9600 .
C8 H8B 0.9600 .
C8 H8C 0.9600 .
C9 C10 1.515(3) .
C9 H9A 0.9700 .
C9 H9B 0.9700 .
C10 H10A 0.9600 .
C10 H10B 0.9600 .
C10 H10C 0.9600 .
S1 S2 2.0643(6) .
S1 K1 3.3148(7) .
S2 S3 2.0475(6) .
S2 K2 3.4018(7) .
S3 Co2 2.3757(5) .
S3 K1 3.1730(7) .
Co2 N6 1.8699(16) .
Co2 N8 1.8731(14) .
Co2 N7 1.8739(17) .
Co2 N5 1.8838(15) .
Co2 C19 2.052(2) .
N5 C11 1.303(3) .
N5 O5 1.353(2) .
O5 K2 3.2582(17) 2_657
C11 C12 1.460(3) .
C11 C15 1.499(3) .
C12 N6 1.303(2) .
C12 C16 1.492(3) .
N6 O6 1.350(2) .
O6 K1 2.7016(14) 2_556
O6 K1 2.9313(16) .
O6 H8O 1.46(4) .
N7 C13 1.294(3) .
N7 O7 1.364(2) .
O7 H7O 1.02(4) .
C13 C14 1.468(3) .
C13 C17 1.493(3) .
C14 N8 1.292(2) .
C14 C18 1.491(3) .
N8 O8 1.370(2) .
O8 H8O 1.02(4) .
C15 H15A 0.9600 .
C15 H15B 0.9600 .
C15 H15C 0.9600 .
C16 H16A 0.9600 .
C16 H16B 0.9600 .
C16 H16C 0.9600 .
C17 H17A 0.9600 .
C17 H17B 0.9600 .
C17 H17C 0.9600 .
C18 H18A 0.9600 .
C18 H18B 0.9600 .
C18 H18C 0.9600 .
C19 C20 1.491(4) .
C19 H19A 0.9700 .
C19 H19B 0.9700 .
C20 H20A 0.9600 .
C20 H20B 0.9600 .
C20 H20C 0.9600 .
K1 O6 2.7016(14) 2_556
K1 O3W 2.789(2) .
K1 K1 4.7487(9) 2_556
K1 H8O 3.03(4) .
K2 O2W 2.689(2) .
K2 O1W 2.751(2) 2_667
K2 O3 2.7799(15) 2_667
K2 O1W 2.866(2) .
K2 O5 3.2582(18) 2_657
K2 K2 4.3074(10) 2_667
K2 H21W 2.6450(5) .
K2 H22W 3.0645(5) .
O1W K2 2.751(2) 2_667
O1W H11W 0.80(4) .
O1W H12W 0.77(3) .
O2W H21W 1.000(3) .
O2W H22W 0.824(2) .
O3W H31W 0.89(5) .
O3W H32W 0.79(5) .
O4W H41W 0.990(5) .
O4W H42W 1.070(4) .
